data_4109334
loop_
_publ_author_name
'Yu-Bin Dong'
'Peng Wang'
'Jian-Ping Ma'
'Xia-Xia Zhao'
'Hai-Ying Wang'
'Bo Tang'
'Ru-Qi Huang'

_publ_section_title
;
 Coordination-Driven Nanosized Lanthanide "Molecular Lantern" with Tunable
 Luminescent Properties
;
_journal_name_full 'Journal of the American Chemical Society'
_journal_page_first 4872
_journal_page_last 4873
_journal_paper_doi 10.1021/ja070058e
_journal_volume 129
_journal_year 2007
_chemical_formula_sum 'C64 H64 Cl N16 O28 Sm3'
_chemical_formula_weight 1991.81
_chemical_name_systematic
; 
 ? 
;
_space_group_IT_number 87
_symmetry_cell_setting tetragonal
_symmetry_space_group_name_Hall '-I 4'
_symmetry_space_group_name_H-M 'I 4/m'
_atom_sites_solution_hydrogens geom
_atom_sites_solution_primary direct
_atom_sites_solution_secondary difmap
_audit_creation_method SHELXL-97
_cell_angle_alpha 90.00
_cell_angle_beta 90.00
_cell_angle_gamma 90.00
_cell_formula_units_Z 2
_cell_length_a 11.3309(16)
_cell_length_b 11.3309(16)
_cell_length_c 27.469(7)
_cell_measurement_reflns_used 3495
_cell_measurement_temperature 298(2)
_cell_measurement_theta_max 27.649
_cell_measurement_theta_min 2.542
_cell_volume 3526.7(11)
_computing_cell_refinement 'Bruker SMART'
_computing_data_collection 'Bruker SMART'
_computing_data_reduction 'Bruker SAINT'
_computing_molecular_graphics 'Bruker SHELXTL'
_computing_publication_material 'Bruker SHELXTL'
_computing_structure_refinement 'SHELXL-97 (Sheldrick, 1997)'
_computing_structure_solution 'SHELXS-97 (Sheldrick, 1990)'
_diffrn_ambient_temperature 298(2)
_diffrn_measured_fraction_theta_full 0.999
_diffrn_measured_fraction_theta_max 0.999
_diffrn_measurement_device_type 'CCD area detector'
_diffrn_measurement_method 'phi and omega scans'
_diffrn_radiation_monochromator graphite
_diffrn_radiation_source 'fine-focus sealed tube'
_diffrn_radiation_type MoK\a
_diffrn_radiation_wavelength 0.71073
_diffrn_reflns_av_R_equivalents 0.0386
_diffrn_reflns_av_sigmaI/netI 0.0261
_diffrn_reflns_limit_h_max 13
_diffrn_reflns_limit_h_min -13
_diffrn_reflns_limit_k_max 13
_diffrn_reflns_limit_k_min -13
_diffrn_reflns_limit_l_max 32
_diffrn_reflns_limit_l_min -20
_diffrn_reflns_number 7469
_diffrn_reflns_theta_full 25.01
_diffrn_reflns_theta_max 25.01
_diffrn_reflns_theta_min 1.94
_exptl_absorpt_coefficient_mu 2.602
_exptl_absorpt_correction_T_max 0.8189
_exptl_absorpt_correction_T_min 0.6517
_exptl_absorpt_correction_type multi-scan
_exptl_absorpt_process_details sadabs
_exptl_crystal_colour colourless
_exptl_crystal_density_diffrn 1.876
_exptl_crystal_description block
_exptl_crystal_F_000 1974
_exptl_crystal_size_max 0.18
_exptl_crystal_size_mid 0.12
_exptl_crystal_size_min 0.08
_refine_diff_density_max 0.632
_refine_diff_density_min -1.266
_refine_diff_density_rms 0.090
_refine_ls_extinction_method none
_refine_ls_goodness_of_fit_ref 1.096
_refine_ls_hydrogen_treatment constr
_refine_ls_matrix_type full
_refine_ls_number_parameters 133
_refine_ls_number_reflns 1602
_refine_ls_number_restraints 9
_refine_ls_restrained_S_all 1.093
_refine_ls_R_factor_all 0.0291
_refine_ls_R_factor_gt 0.0260
_refine_ls_shift/su_max 0.001
_refine_ls_shift/su_mean 0.000
_refine_ls_structure_factor_coef Fsqd
_refine_ls_weighting_details 'calc w=1/[\s^2^(Fo^2^)+(0.0315P)^2^+8.7042P] where P=(Fo^2^+2Fc^2^)/3'
_refine_ls_weighting_scheme calc
_refine_ls_wR_factor_gt 0.0645
_refine_ls_wR_factor_ref 0.0657
_reflns_number_gt 1463
_reflns_number_total 1602
_reflns_threshold_expression >2sigma(I)
_cod_data_source_file ja070058esi20070309_125543.cif
_cod_data_source_block 3
_cod_original_cell_volume 3526.7(12)
_cod_database_code 4109334

loop_
_symmetry_equiv_pos_as_xyz
'x, y, z'
'-x, -y, z'
'-y, x, z'
'y, -x, z'
'x+1/2, y+1/2, z+1/2'
'-x+1/2, -y+1/2, z+1/2'
'-y+1/2, x+1/2, z+1/2'
'y+1/2, -x+1/2, z+1/2'
'-x, -y, -z'
'x, y, -z'
'y, -x, -z'
'-y, x, -z'
'-x+1/2, -y+1/2, -z+1/2'
'x+1/2, y+1/2, -z+1/2'
'y+1/2, -x+1/2, -z+1/2'
'-y+1/2, x+1/2, -z+1/2'

loop_
_atom_site_label
_atom_site_type_symbol
_atom_site_fract_x
_atom_site_fract_y
_atom_site_fract_z
_atom_site_U_iso_or_equiv
_atom_site_adp_type
_atom_site_occupancy
_atom_site_symmetry_multiplicity
_atom_site_calc_flag
_atom_site_refinement_flags
Sm1 Sm 0.0000 1.0000 0.0000 0.01747(14) Uani 1 8 d S
Sm2 Sm 1.0000 1.0000 0.197498(12) 0.01977(13) Uani 1 4 d S
O1 O 0.7952(2) 0.9336(3) 0.21583(9) 0.0390(7) Uani 1 1 d .
O2 O 0.8642(2) 0.8862(2) 0.14423(9) 0.0293(6) Uani 1 1 d .
O3 O 1.0000 1.0000 0.2853(2) 0.089(3) Uani 1 4 d S
H3W H 1.0523 1.0438 0.2953 0.106 Uiso 0.50 1 calc PR
H4A H 0.1415 0.9010 0.0809 0.106 Uiso 1 1 d RD
H4B H 0.2249 0.9267 0.0436 0.106 Uiso 1 1 d RD
H5A H 0.5000 0.5000 0.0860 0.106 Uiso 1 4 d SRD
H3A H 0.6436 0.6749 0.0000 0.106 Uiso 1 2 d SRD
H3B H 0.7331 0.7663 0.0000 0.106 Uiso 1 2 d SRD
H5B H 0.4416 0.4671 0.1304 0.106 Uiso 0.25 1 d PRD
O4 O 0.1526(2) 0.9130(3) 0.05075(9) 0.0374(7) Uani 1 1 d D
O5 O 0.5000 0.5000 0.1167(3) 0.143(4) Uiso 1 4 d SD
C1 C 0.4842(3) 0.8476(3) 0.03982(12) 0.0228(7) Uani 1 1 d .
C2 C 0.5177(3) 0.8366(3) 0.09118(12) 0.0249(8) Uani 1 1 d .
C3 C 0.4311(3) 0.8081(4) 0.12500(14) 0.0391(10) Uani 1 1 d .
H3 H 0.3553 0.7895 0.1145 0.047 Uiso 1 1 calc R
C4 C 0.4569(4) 0.8072(5) 0.17428(15) 0.0487(12) Uani 1 1 d .
H4 H 0.3986 0.7881 0.1968 0.058 Uiso 1 1 calc R
C5 C 0.5695(4) 0.8347(4) 0.19009(14) 0.0377(10) Uani 1 1 d .
H5 H 0.5867 0.8343 0.2232 0.045 Uiso 1 1 calc R
C6 C 0.6565(3) 0.8625(3) 0.15691(12) 0.0245(8) Uani 1 1 d .
C7 C 0.6305(3) 0.8628(3) 0.10775(12) 0.0235(7) Uani 1 1 d .
H7 H 0.6895 0.8809 0.0854 0.028 Uiso 1 1 calc R
C8 C 0.7783(3) 0.8963(3) 0.17361(13) 0.0257(8) Uani 1 1 d .
Cl1 Cl 0.5000 0.5000 0.0000 0.0780(13) Uani 1 8 d S
N1 N 0.3838(2) 0.8918(3) 0.02520(10) 0.0243(6) Uani 1 1 d .
N2 N 0.5506(3) 0.8190(4) 0.0000 0.0229(9) Uani 1 2 d S
N3 N 0.6554(4) 0.7533(4) 0.0000 0.0417(12) Uani 1 2 d SD

loop_
_atom_site_aniso_label
_atom_site_aniso_U_11
_atom_site_aniso_U_22
_atom_site_aniso_U_33
_atom_site_aniso_U_23
_atom_site_aniso_U_13
_atom_site_aniso_U_12
Sm1 0.01658(17) 0.01658(17) 0.0193(3) 0.000 0.000 0.000
Sm2 0.02205(15) 0.02205(15) 0.0152(2) 0.000 0.000 0.000
O1 0.0322(15) 0.067(2) 0.0178(14) -0.0104(13) 0.0011(12) -0.0128(14)
O2 0.0270(13) 0.0393(15) 0.0216(13) -0.0067(11) 0.0032(11) -0.0038(11)
O3 0.119(4) 0.119(4) 0.029(4) 0.000 0.000 0.000
O4 0.0296(14) 0.0594(18) 0.0233(14) 0.0106(13) 0.0042(11) 0.0141(13)
C1 0.0186(17) 0.0279(18) 0.0218(18) 0.0014(15) 0.0032(15) -0.0044(14)
C2 0.0260(19) 0.0281(19) 0.0206(19) 0.0037(14) 0.0001(14) -0.0005(15)
C3 0.022(2) 0.065(3) 0.031(2) 0.008(2) -0.0007(17) -0.0085(18)
C4 0.034(2) 0.088(4) 0.024(2) 0.011(2) 0.0061(18) -0.015(2)
C5 0.034(2) 0.060(3) 0.0192(19) 0.0059(19) 0.0001(17) -0.006(2)
C6 0.0245(18) 0.0278(19) 0.0211(18) -0.0003(15) 0.0018(15) -0.0022(14)
C7 0.0223(18) 0.0299(19) 0.0182(17) 0.0030(15) 0.0019(14) -0.0018(15)
C8 0.0278(19) 0.0289(19) 0.0203(19) 0.0024(15) 0.0013(16) -0.0022(15)
Cl1 0.0562(14) 0.0562(14) 0.122(4) 0.000 0.000 0.000
N1 0.0192(15) 0.0364(17) 0.0174(14) -0.0005(13) -0.0006(12) -0.0008(13)
N2 0.018(2) 0.031(2) 0.020(2) 0.000 0.000 0.0000(17)
N3 0.022(2) 0.048(3) 0.055(3) 0.000 0.000 0.015(2)

loop_
_atom_type_symbol
_atom_type_description
_atom_type_scat_dispersion_real
_atom_type_scat_dispersion_imag
_atom_type_scat_source
C C 0.0033 0.0016 'International Tables Vol C Tables 4.2.6.8 and 6.1.1.4'
H H 0.0000 0.0000 'International Tables Vol C Tables 4.2.6.8 and 6.1.1.4'
N N 0.0061 0.0033 'International Tables Vol C Tables 4.2.6.8 and 6.1.1.4'
O O 0.0106 0.0060 'International Tables Vol C Tables 4.2.6.8 and 6.1.1.4'
Sm Sm -0.1638 3.4418 'International Tables Vol C Tables 4.2.6.8 and 6.1.1.4'
Cl Cl 0.1484 0.1585 'International Tables Vol C Tables 4.2.6.8 and 6.1.1.4'

loop_
_geom_angle_atom_site_label_1
_geom_angle_atom_site_label_2
_geom_angle_atom_site_label_3
_geom_angle
_geom_angle_site_symmetry_1
_geom_angle_site_symmetry_3
O4 Sm1 O4 180.00(9) 3_665 11_465
O4 Sm1 O4 109.21(6) 3_665 9_575
O4 Sm1 O4 70.79(6) 11_465 9_575
O4 Sm1 O4 70.79(6) 3_665 .
O4 Sm1 O4 109.21(6) 11_465 .
O4 Sm1 O4 180.00(9) 9_575 .
O4 Sm1 O4 109.21(6) 3_665 10
O4 Sm1 O4 70.79(6) 11_465 10
O4 Sm1 O4 109.99(12) 9_575 10
O4 Sm1 O4 70.01(12) . 10
O4 Sm1 O4 70.01(12) 3_665 12_665
O4 Sm1 O4 109.99(12) 11_465 12_665
O4 Sm1 O4 70.79(6) 9_575 12_665
O4 Sm1 O4 109.21(6) . 12_665
O4 Sm1 O4 70.79(6) 10 12_665
O4 Sm1 O4 70.79(6) 3_665 2_575
O4 Sm1 O4 109.21(6) 11_465 2_575
O4 Sm1 O4 70.01(12) 9_575 2_575
O4 Sm1 O4 109.99(12) . 2_575
O4 Sm1 O4 180.0 10 2_575
O4 Sm1 O4 109.21(6) 12_665 2_575
O4 Sm1 O4 109.99(12) 3_665 4_465
O4 Sm1 O4 70.01(12) 11_465 4_465
O4 Sm1 O4 109.21(6) 9_575 4_465
O4 Sm1 O4 70.79(6) . 4_465
O4 Sm1 O4 109.21(6) 10 4_465
O4 Sm1 O4 180.00(9) 12_665 4_465
O4 Sm1 O4 70.79(6) 2_575 4_465
O3 Sm2 O2 126.09(6) . .
O3 Sm2 O2 126.09(6) . 2_775
O2 Sm2 O2 107.81(11) . 2_775
O3 Sm2 O2 126.09(6) . 4_575
O2 Sm2 O2 69.69(6) . 4_575
O2 Sm2 O2 69.69(6) 2_775 4_575
O3 Sm2 O2 126.09(6) . 3_755
O2 Sm2 O2 69.69(6) . 3_755
O2 Sm2 O2 69.69(6) 2_775 3_755
O2 Sm2 O2 107.81(11) 4_575 3_755
O3 Sm2 O1 78.34(6) . 2_775
O2 Sm2 O1 148.53(9) . 2_775
O2 Sm2 O1 52.07(8) 2_775 2_775
O2 Sm2 O1 114.54(9) 4_575 2_775
O2 Sm2 O1 79.79(9) 3_755 2_775
O3 Sm2 O1 78.34(6) . 4_575
O2 Sm2 O1 114.54(9) . 4_575
O2 Sm2 O1 79.79(9) 2_775 4_575
O2 Sm2 O1 52.07(8) 4_575 4_575
O2 Sm2 O1 148.53(9) 3_755 4_575
O1 Sm2 O1 87.66(2) 2_775 4_575
O3 Sm2 O1 78.34(6) . .
O2 Sm2 O1 52.07(8) . .
O2 Sm2 O1 148.53(9) 2_775 .
O2 Sm2 O1 79.79(9) 4_575 .
O2 Sm2 O1 114.54(9) 3_755 .
O1 Sm2 O1 156.68(12) 2_775 .
O1 Sm2 O1 87.66(2) 4_575 .
O3 Sm2 O1 78.34(6) . 3_755
O2 Sm2 O1 79.79(9) . 3_755
O2 Sm2 O1 114.54(9) 2_775 3_755
O2 Sm2 O1 148.53(9) 4_575 3_755
O2 Sm2 O1 52.07(8) 3_755 3_755
O1 Sm2 O1 87.66(2) 2_775 3_755
O1 Sm2 O1 156.68(12) 4_575 3_755
O1 Sm2 O1 87.66(2) . 3_755
O3 Sm2 C8 103.31(7) . .
O2 Sm2 C8 26.42(9) . .
O2 Sm2 C8 128.63(9) 2_775 .
O2 Sm2 C8 70.26(9) 4_575 .
O2 Sm2 C8 93.81(9) 3_755 .
O1 Sm2 C8 172.89(10) 2_775 .
O1 Sm2 C8 99.45(10) 4_575 .
O1 Sm2 C8 25.94(9) . .
O1 Sm2 C8 85.92(10) 3_755 .
O3 Sm2 C8 103.31(7) . 2_775
O2 Sm2 C8 128.63(9) . 2_775
O2 Sm2 C8 26.42(9) 2_775 2_775
O2 Sm2 C8 93.81(9) 4_575 2_775
O2 Sm2 C8 70.26(9) 3_755 2_775
O1 Sm2 C8 25.94(9) 2_775 2_775
O1 Sm2 C8 85.92(10) 4_575 2_775
O1 Sm2 C8 172.89(10) . 2_775
O1 Sm2 C8 99.45(10) 3_755 2_775
C8 Sm2 C8 153.38(14) . 2_775
O3 Sm2 C8 103.31(7) . 3_755
O2 Sm2 C8 70.26(9) . 3_755
O2 Sm2 C8 93.81(9) 2_775 3_755
O2 Sm2 C8 128.63(9) 4_575 3_755
O2 Sm2 C8 26.42(9) 3_755 3_755
O1 Sm2 C8 85.92(10) 2_775 3_755
O1 Sm2 C8 172.89(10) 4_575 3_755
O1 Sm2 C8 99.45(10) . 3_755
O1 Sm2 C8 25.94(9) 3_755 3_755
C8 Sm2 C8 86.96(3) . 3_755
C8 Sm2 C8 86.96(3) 2_775 3_755
C8 O1 Sm2 93.3(2) . .
C8 O2 Sm2 93.1(2) . .
Sm2 O3 H3W 109.5 . .
Sm1 O4 H4A 121.2 . .
Sm1 O4 H4B 118.3 . .
H4A O4 H4B 113.4 . .
H5A O5 H5B 116.5 . .
N1 C1 N2 108.9(3) . .
N1 C1 C2 123.6(3) . .
N2 C1 C2 127.4(3) . .
C3 C2 C7 118.7(3) . .
C3 C2 C1 118.7(3) . .
C7 C2 C1 122.3(3) . .
C4 C3 C2 120.4(4) . .
C4 C3 H3 119.8 . .
C2 C3 H3 119.8 . .
C5 C4 C3 120.0(4) . .
C5 C4 H4 120.0 . .
C3 C4 H4 120.0 . .
C6 C5 C4 120.2(4) . .
C6 C5 H5 119.9 . .
C4 C5 H5 119.9 . .
C5 C6 C7 119.7(3) . .
C5 C6 C8 120.8(3) . .
C7 C6 C8 119.5(3) . .
C6 C7 C2 121.0(3) . .
C6 C7 H7 119.5 . .
C2 C7 H7 119.5 . .
O1 C8 O2 120.2(3) . .
O1 C8 C6 120.7(3) . .
O2 C8 C6 119.1(3) . .
O1 C8 Sm2 60.77(19) . .
O2 C8 Sm2 60.50(18) . .
C6 C8 Sm2 169.8(2) . .
C1 N1 N1 107.90(19) . 10
C1 N1 N1 107.90(19) . 10
N1 N1 N1 0.0 10 10
C1 N2 C1 106.4(4) 10 .
C1 N2 N3 126.3(2) 10 .
C1 N2 N3 126.3(2) . .
N2 N3 H3A 113.5 . .
N2 N3 H3B 138.4 . .
H3A N3 H3B 108.0 . .

loop_
_geom_bond_atom_site_label_1
_geom_bond_atom_site_label_2
_geom_bond_distance
_geom_bond_site_symmetry_2
Sm1 O4 2.430(2) 3_665
Sm1 O4 2.430(2) 11_465
Sm1 O4 2.430(2) 9_575
Sm1 O4 2.430(2) .
Sm1 O4 2.430(2) 10
Sm1 O4 2.430(2) 12_665
Sm1 O4 2.430(2) 2_575
Sm1 O4 2.430(2) 4_465
Sm2 O3 2.413(6) .
Sm2 O2 2.484(2) .
Sm2 O2 2.484(2) 2_775
Sm2 O2 2.484(2) 4_575
Sm2 O2 2.484(2) 3_755
Sm2 O1 2.491(3) 2_775
Sm2 O1 2.491(3) 4_575
Sm2 O1 2.491(3) .
Sm2 O1 2.491(3) 3_755
Sm2 C8 2.850(4) .
Sm2 C8 2.850(4) 2_775
Sm2 C8 2.850(4) 3_755
O1 C8 1.249(4) .
O2 C8 1.270(4) .
O3 H3W 0.8200 .
O4 H4A 0.8480 .
O4 H4B 0.8564 .
O5 H5A 0.8423 .
O5 H5B 0.8485 .
C1 N1 1.306(4) .
C1 N2 1.366(4) .
C1 C2 1.466(5) .
C2 C3 1.389(5) .
C2 C7 1.390(5) .
C3 C4 1.385(6) .
C3 H3 0.9300 .
C4 C5 1.383(6) .
C4 H4 0.9300 .
C5 C6 1.378(5) .
C5 H5 0.9300 .
C6 C7 1.382(5) .
C6 C8 1.504(5) .
C7 H7 0.9300 .
N1 N1 1.384(5) 10
N1 N1 1.384(5) 10
N2 C1 1.366(4) 10
N2 N3 1.402(6) .
N3 H3A 0.8984 .
N3 H3B 0.8932 .

loop_
_geom_hbond_atom_site_label_D
_geom_hbond_atom_site_label_H
_geom_hbond_atom_site_label_A
_geom_hbond_distance_DH
_geom_hbond_distance_HA
_geom_hbond_distance_DA
_geom_hbond_angle_DHA
_geom_hbond_site_symmetry_A
O4 H4A O2 0.85 1.82 2.663(3) 175.7 3_655
O4 H4B N1 0.86 1.91 2.723(4) 157.5 .
O4 H4B N1 0.86 2.64 3.358(4) 142.2 10
O5 H5A Cl1 0.84 2.36 3.205(9) 180.0 .
N3 H3A Cl1 0.90 2.56 3.367(5) 149.2 .
N3 H3B N1 0.89 2.57 3.174(5) 125.5 4_565
N3 H3B O4 0.89 2.63 3.406(5) 145.1 4_565
N3 H3B N1 0.89 2.57 3.174(5) 125.5 11_565
N3 H3B O4 0.89 2.63 3.406(5) 145.1 11_565

loop_
_geom_torsion_atom_site_label_1
_geom_torsion_atom_site_label_2
_geom_torsion_atom_site_label_3
_geom_torsion_atom_site_label_4
_geom_torsion
_geom_torsion_site_symmetry_1
_geom_torsion_site_symmetry_4
O3 Sm2 O1 C8 -164.1(2) . .
O2 Sm2 O1 C8 -6.6(2) . .
O2 Sm2 O1 C8 51.3(3) 2_775 .
O2 Sm2 O1 C8 65.5(2) 4_575 .
O2 Sm2 O1 C8 -39.5(2) 3_755 .
O1 Sm2 O1 C8 -164.1(2) 2_775 .
O1 Sm2 O1 C8 117.4(2) 4_575 .
O1 Sm2 O1 C8 -85.5(2) 3_755 .
C8 Sm2 O1 C8 91.8(8) 2_775 .
C8 Sm2 O1 C8 -62.3(2) 3_755 .
O3 Sm2 O2 C8 34.2(2) . .
O2 Sm2 O2 C8 -145.8(2) 2_775 .
O2 Sm2 O2 C8 -86.3(2) 4_575 .
O2 Sm2 O2 C8 154.7(2) 3_755 .
O1 Sm2 O2 C8 169.6(2) 2_775 .
O1 Sm2 O2 C8 -59.1(2) 4_575 .
O1 Sm2 O2 C8 6.5(2) . .
O1 Sm2 O2 C8 101.5(2) 3_755 .
C8 Sm2 O2 C8 -164.46(13) 2_775 .
C8 Sm2 O2 C8 126.6(2) 3_755 .
N1 C1 C2 C3 36.5(5) . .
N2 C1 C2 C3 -145.9(4) . .
N1 C1 C2 C7 -138.1(4) . .
N2 C1 C2 C7 39.4(6) . .
C7 C2 C3 C4 0.7(6) . .
C1 C2 C3 C4 -174.2(4) . .
C2 C3 C4 C5 -0.1(7) . .
C3 C4 C5 C6 -0.3(7) . .
C4 C5 C6 C7 0.0(6) . .
C4 C5 C6 C8 178.0(4) . .
C5 C6 C7 C2 0.6(6) . .
C8 C6 C7 C2 -177.4(3) . .
C3 C2 C7 C6 -0.9(6) . .
C1 C2 C7 C6 173.8(3) . .
Sm2 O1 C8 O2 11.9(4) . .
Sm2 O1 C8 C6 -168.3(3) . .
Sm2 O2 C8 O1 -11.9(4) . .
Sm2 O2 C8 C6 168.3(3) . .
C5 C6 C8 O1 -21.3(6) . .
C7 C6 C8 O1 156.8(4) . .
C5 C6 C8 O2 158.5(4) . .
C7 C6 C8 O2 -23.5(5) . .
C5 C6 C8 Sm2 -116.4(13) . .
C7 C6 C8 Sm2 61.6(15) . .
O3 Sm2 C8 O1 16.0(2) . .
O2 Sm2 C8 O1 168.2(4) . .
O2 Sm2 C8 O1 -148.5(2) 2_775 .
O2 Sm2 C8 O1 -107.9(2) 4_575 .
O2 Sm2 C8 O1 144.5(2) 3_755 .
O1 Sm2 C8 O1 118.7(7) 2_775 .
O1 Sm2 C8 O1 -64.1(2) 4_575 .
O1 Sm2 C8 O1 93.0(2) 3_755 .
C8 Sm2 C8 O1 -164.0(2) 2_775 .
C8 Sm2 C8 O1 119.0(2) 3_755 .
O3 Sm2 C8 O2 -152.17(19) . .
O2 Sm2 C8 O2 43.3(3) 2_775 .
O2 Sm2 C8 O2 83.9(2) 4_575 .
O2 Sm2 C8 O2 -23.7(2) 3_755 .
O1 Sm2 C8 O2 -49.5(8) 2_775 .
O1 Sm2 C8 O2 127.7(2) 4_575 .
O1 Sm2 C8 O2 -168.2(4) . .
O1 Sm2 C8 O2 -75.2(2) 3_755 .
C8 Sm2 C8 O2 27.83(19) 2_775 .
C8 Sm2 C8 O2 -49.2(2) 3_755 .
O3 Sm2 C8 C6 117.0(14) . .
O2 Sm2 C8 C6 -90.8(14) . .
O2 Sm2 C8 C6 -47.6(14) 2_775 .
O2 Sm2 C8 C6 -6.9(14) 4_575 .
O2 Sm2 C8 C6 -114.5(14) 3_755 .
O1 Sm2 C8 C6 -140.3(12) 2_775 .
O1 Sm2 C8 C6 36.9(14) 4_575 .
O1 Sm2 C8 C6 101.0(14) . .
O1 Sm2 C8 C6 -166.0(14) 3_755 .
C8 Sm2 C8 C6 -63.0(14) 2_775 .
C8 Sm2 C8 C6 -140.0(13) 3_755 .
N2 C1 N1 N1 0.3(3) . 10
C2 C1 N1 N1 178.2(3) . 10
N2 C1 N1 N1 0.3(3) . 10
C2 C1 N1 N1 178.2(3) . 10
N1 C1 N2 C1 -0.4(5) . 10
C2 C1 N2 C1 -178.3(2) . 10
N1 C1 N2 N3 -169.5(4) . .
C2 C1 N2 N3 12.6(7) . .
